data_2202123
loop_
_publ_author_name
'Ahmad Sazali Hamzah'
'Zurina Shaameri'
'Izwan A. Adziz'
'Bohari M. Yamin'

_publ_section_title
;
 Methyl
 (3<i>SR</i>,4<i>RS</i>)-3-benzyl-4-hydroxy-2-oxopyrrolidine-3-carboxylate
;
_journal_issue 5
_journal_name_full 'Acta Crystallographica Section E'
_journal_page_first o737
_journal_page_last o738
_journal_paper_doi 10.1107/S1600536803009103
_journal_volume 59
_journal_year 2003
_chemical_formula_iupac 'C13 H15 N O4'
_chemical_formula_moiety 'C13 H15 N O4'
_chemical_formula_sum 'C13 H15 N O4'
_chemical_formula_weight 249.26
_chemical_name_systematic
;
Methyl (3SR,4RS)-3-benzyl-4-hydroxy-2-oxopyrrolidine-3-carboxylate
;
_space_group_IT_number 61
_symmetry_cell_setting orthorhombic
_symmetry_space_group_name_Hall '-P 2ac 2ab'
_symmetry_space_group_name_H-M 'P b c a'
_atom_sites_solution_hydrogens geom
_atom_sites_solution_primary direct
_atom_sites_solution_secondary difmap
_audit_creation_method SHELXL-97
_cell_angle_alpha 90.00
_cell_angle_beta 90.00
_cell_angle_gamma 90.00
_cell_formula_units_Z 8
_cell_length_a 14.7891(11)
_cell_length_b 10.8965(8)
_cell_length_c 15.4391(11)
_cell_measurement_reflns_used 5914
_cell_measurement_temperature 293(2)
_cell_measurement_theta_max 27.5
_cell_measurement_theta_min 2.6
_cell_volume 2488.0(3)
_computing_cell_refinement 'SAINT (Siemens, 1996)'
_computing_data_collection 'SMART (Siemens, 1996)'
_computing_data_reduction SAINT
_computing_molecular_graphics SHELXTL
_computing_publication_material
;
SHELXTL, PARST (Nardelli, 1995) and PLATON (Spek, 1990)
;
_computing_structure_refinement SHELXTL
_computing_structure_solution 'SHELXTL (Sheldrick, 1997)'
_diffrn_ambient_temperature 293(2)
_diffrn_detector_area_resol_mean 83.66
_diffrn_measured_fraction_theta_full 0.99
_diffrn_measured_fraction_theta_max 0.99
_diffrn_measurement_device_type
;
Bruker SMART APEX CCD area-detector
;
_diffrn_measurement_method \w
_diffrn_radiation_monochromator graphite
_diffrn_radiation_source 'fine-focus sealed tube'
_diffrn_radiation_type MoK\a
_diffrn_radiation_wavelength 0.71073
_diffrn_reflns_av_R_equivalents 0.0185
_diffrn_reflns_av_sigmaI/netI 0.0195
_diffrn_reflns_limit_h_max 12
_diffrn_reflns_limit_h_min -19
_diffrn_reflns_limit_k_max 13
_diffrn_reflns_limit_k_min -14
_diffrn_reflns_limit_l_max 19
_diffrn_reflns_limit_l_min -20
_diffrn_reflns_number 15920
_diffrn_reflns_theta_full 27.5
_diffrn_reflns_theta_max 27.52
_diffrn_reflns_theta_min 2.64
_diffrn_standards_decay_% 0
_diffrn_standards_interval_count 0
_diffrn_standards_interval_time 0
_diffrn_standards_number 0
_exptl_absorpt_coefficient_mu 0.099
_exptl_absorpt_correction_type none
_exptl_crystal_colour Colourless
_exptl_crystal_density_diffrn 1.331
_exptl_crystal_density_method 'not measured'
_exptl_crystal_description slab
_exptl_crystal_F_000 1056
_exptl_crystal_size_max 0.48
_exptl_crystal_size_mid 0.36
_exptl_crystal_size_min 0.14
_refine_diff_density_max 0.33
_refine_diff_density_min -0.17
_refine_ls_extinction_method none
_refine_ls_goodness_of_fit_ref 1.058
_refine_ls_hydrogen_treatment constr
_refine_ls_matrix_type full
_refine_ls_number_parameters 163
_refine_ls_number_reflns 2859
_refine_ls_number_restraints 0
_refine_ls_restrained_S_all 1.058
_refine_ls_R_factor_all 0.0485
_refine_ls_R_factor_gt 0.0426
_refine_ls_shift/su_max <0.001
_refine_ls_shift/su_mean 0.000
_refine_ls_structure_factor_coef Fsqd
_refine_ls_weighting_details 'calc w = 1/[\s^2^(Fo^2^)+(0.0755P)^2^+0.3864P] where P = (Fo^2^+2Fc^2^)/3'
_refine_ls_weighting_scheme calc
_refine_ls_wR_factor_gt 0.1218
_refine_ls_wR_factor_ref 0.1280
_reflns_number_gt 2429
_reflns_number_total 2859
_reflns_threshold_expression I>2\s(I)
_cod_data_source_file ob6226.cif
_cod_data_source_block I
_cod_depositor_comments
;
The following automatic conversions were performed:
'_symmetry_cell_setting' value 'Orthorhombic' changed to 'orthorhombic'
according to '/home/saulius/struct/CIF-dictionaries/cif_core.dic'
dictionary named 'cif_core.dic' version 2.4.1 from 2010-06-29.

Automatic conversion script
Id: cif_fix_enum 1527 2010-12-29 10:47:43Z saulius 

The following automatic conversions were performed:

'_symmetry_cell_setting' value 'Orthorhombic' changed to
'orthorhombic' according to
/home/saulius/struct/CIF-dictionaries/cif_core.dic dictionary named
'cif_core.dic' version 2.4.1 from 2010-06-29.

Automatic conversion script
Id: cif_fix_values 1715 2011-07-08 13:25:40Z adriana 
;
_cod_database_code 2202123
_cod_database_fobs_code 2202123

loop_
_symmetry_equiv_pos_as_xyz
'x, y, z'
'-x+1/2, -y, z+1/2'
'-x, y+1/2, -z+1/2'
'x+1/2, -y+1/2, -z'
'-x, -y, -z'
'x-1/2, y, -z-1/2'
'x, -y-1/2, z-1/2'
'-x-1/2, y-1/2, z'

loop_
_atom_site_label
_atom_site_fract_x
_atom_site_fract_y
_atom_site_fract_z
_atom_site_U_iso_or_equiv
_atom_site_adp_type
_atom_site_calc_flag
_atom_site_refinement_flags
_atom_site_occupancy
_atom_site_disorder_assembly
_atom_site_disorder_group
_atom_site_type_symbol
N1 0.18617(7) 0.65338(9) 0.24409(7) 0.0395(2) Uani d . 1 . . N
H1A 0.2400 0.6340 0.2602 0.047 Uiso calc R 1 . . H
O1 0.02326(7) 0.84984(8) 0.15162(7) 0.0537(3) Uani d . 1 . . O
H1B -0.0204 0.8873 0.1710 0.080 Uiso calc R 1 . . H
O2 0.12050(6) 0.46970(8) 0.27650(6) 0.0447(2) Uani d . 1 . . O
O3 -0.02458(7) 0.63882(9) 0.36018(6) 0.0541(3) Uani d . 1 . . O
O4 -0.12282(6) 0.59980(14) 0.25449(8) 0.0682(3) Uani d . 1 . . O
C1 0.06201(8) 0.77869(10) 0.21727(8) 0.0384(3) Uani d . 1 . . C
H1C 0.0475 0.8154 0.2735 0.046 Uiso calc R 1 . . H
C2 0.16499(8) 0.77190(11) 0.20736(8) 0.0420(3) Uani d . 1 . . C
H2A 0.1827 0.7762 0.1469 0.050 Uiso calc R 1 . . H
H2B 0.1946 0.8374 0.2391 0.050 Uiso calc R 1 . . H
C3 0.11673(7) 0.57630(11) 0.25124(7) 0.0328(2) Uani d . 1 . . C
C4 0.03200(7) 0.64140(10) 0.21759(7) 0.0328(3) Uani d . 1 . . C
C5 -0.04764(8) 0.62377(11) 0.27820(8) 0.0404(3) Uani d . 1 . . C
C6 -0.09548(12) 0.61748(17) 0.42362(11) 0.0694(5) Uani d . 1 . . C
H6A -0.0719 0.6308 0.4808 0.104 Uiso calc R 1 . . H
H6B -0.1167 0.5345 0.4187 0.104 Uiso calc R 1 . . H
H6C -0.1447 0.6731 0.4133 0.104 Uiso calc R 1 . . H
C7 0.00697(8) 0.59029(12) 0.12725(8) 0.0403(3) Uani d . 1 . . C
H7B -0.0210 0.5105 0.1350 0.048 Uiso calc R 1 . . H
H7A -0.0380 0.6440 0.1017 0.048 Uiso calc R 1 . . H
C8 0.08392(8) 0.57662(12) 0.06375(7) 0.0386(3) Uani d . 1 . . C
C9 0.13525(10) 0.47044(14) 0.06274(9) 0.0513(3) Uani d . 1 . . C
H9A 0.1229 0.4084 0.1024 0.062 Uiso calc R 1 . . H
C10 0.20459(12) 0.45507(19) 0.00378(11) 0.0688(5) Uani d . 1 . . C
H10A 0.2385 0.3832 0.0043 0.083 Uiso calc R 1 . . H
C11 0.22365(12) 0.5451(2) -0.05541(10) 0.0736(6) Uani d . 1 . . C
H11A 0.2704 0.5346 -0.0951 0.088 Uiso calc R 1 . . H
C12 0.17306(14) 0.65126(18) -0.05571(9) 0.0685(5) Uani d . 1 . . C
H12A 0.1858 0.7128 -0.0956 0.082 Uiso calc R 1 . . H
C13 0.10325(12) 0.66659(14) 0.00331(8) 0.0531(3) Uani d . 1 . . C
H13A 0.0690 0.7382 0.0022 0.064 Uiso calc R 1 . . H

loop_
_atom_site_aniso_label
_atom_site_aniso_U_11
_atom_site_aniso_U_22
_atom_site_aniso_U_33
_atom_site_aniso_U_12
_atom_site_aniso_U_13
_atom_site_aniso_U_23
N1 0.0219(5) 0.0471(5) 0.0496(6) -0.0026(4) -0.0018(4) -0.0004(4)
O1 0.0561(6) 0.0449(5) 0.0600(6) 0.0152(4) 0.0057(5) 0.0066(4)
O2 0.0370(5) 0.0430(5) 0.0540(5) 0.0015(3) -0.0019(4) 0.0078(4)
O3 0.0438(5) 0.0706(7) 0.0479(5) -0.0145(4) 0.0172(4) -0.0111(4)
O4 0.0232(5) 0.1057(10) 0.0755(7) -0.0037(5) 0.0044(4) -0.0009(7)
C1 0.0353(6) 0.0355(6) 0.0445(6) 0.0008(4) 0.0044(5) -0.0033(4)
C2 0.0350(6) 0.0429(6) 0.0482(6) -0.0092(5) 0.0035(5) -0.0018(5)
C3 0.0236(5) 0.0403(6) 0.0347(5) 0.0006(4) 0.0009(4) -0.0028(4)
C4 0.0211(5) 0.0376(6) 0.0397(6) 0.0001(4) 0.0015(4) -0.0021(4)
C5 0.0250(5) 0.0435(6) 0.0525(7) 0.0007(4) 0.0063(5) -0.0026(5)
C6 0.0669(11) 0.0759(11) 0.0656(10) -0.0140(8) 0.0375(8) -0.0086(8)
C7 0.0279(5) 0.0489(6) 0.0443(6) -0.0009(5) -0.0042(4) -0.0061(5)
C8 0.0342(6) 0.0458(6) 0.0359(6) -0.0034(5) -0.0055(4) -0.0065(5)
C9 0.0545(8) 0.0541(8) 0.0452(7) 0.0092(6) -0.0008(6) -0.0076(6)
C10 0.0567(9) 0.0944(12) 0.0554(9) 0.0218(9) -0.0006(7) -0.0240(8)
C11 0.0483(8) 0.1259(17) 0.0467(8) -0.0147(10) 0.0084(6) -0.0302(9)
C12 0.0790(12) 0.0898(12) 0.0367(7) -0.0329(10) 0.0031(7) -0.0043(7)
C13 0.0643(9) 0.0552(8) 0.0399(6) -0.0055(6) -0.0057(6) -0.0005(5)

loop_
_atom_type_symbol
_atom_type_description
_atom_type_scat_dispersion_real
_atom_type_scat_dispersion_imag
_atom_type_scat_source
C C 0.0033 0.0016 'International Tables Vol C Tables 4.2.6.8 and 6.1.1.4'
H H 0.0000 0.0000 'International Tables Vol C Tables 4.2.6.8 and 6.1.1.4'
N N 0.0061 0.0033 'International Tables Vol C Tables 4.2.6.8 and 6.1.1.4'
O O 0.0106 0.0060 'International Tables Vol C Tables 4.2.6.8 and 6.1.1.4'

loop_
_geom_angle_atom_site_label_1
_geom_angle_atom_site_label_2
_geom_angle_atom_site_label_3
_geom_angle
_geom_angle_publ_flag
C3 N1 C2 115.41(10) yes
C3 N1 H1A 122.3 ?
C2 N1 H1A 122.3 ?
C1 O1 H1B 109.5 ?
C5 O3 C6 116.07(12) yes
O1 C1 C2 111.20(10) ?
O1 C1 C4 114.65(10) ?
C2 C1 C4 103.69(9) ?
O1 C1 H1C 109.0 ?
C2 C1 H1C 109.0 ?
C4 C1 H1C 109.0 ?
N1 C2 C1 102.68(9) ?
N1 C2 H2A 111.2 ?
C1 C2 H2A 111.2 ?
N1 C2 H2B 111.2 ?
C1 C2 H2B 111.2 ?
H2A C2 H2B 109.1 ?
O2 C3 N1 126.06(10) ?
O2 C3 C4 125.73(10) ?
N1 C3 C4 108.12(10) ?
C5 C4 C3 111.57(9) ?
C5 C4 C7 108.96(9) ?
C3 C4 C7 109.58(9) ?
C5 C4 C1 110.14(9) ?
C3 C4 C1 102.27(8) ?
C7 C4 C1 114.23(10) ?
O4 C5 O3 123.98(12) ?
O4 C5 C4 124.00(12) ?
O3 C5 C4 112.02(10) ?
O3 C6 H6A 109.5 ?
O3 C6 H6B 109.5 ?
H6A C6 H6B 109.5 ?
O3 C6 H6C 109.5 ?
H6A C6 H6C 109.5 ?
H6B C6 H6C 109.5 ?
C8 C7 C4 116.16(9) ?
C8 C7 H7B 108.2 ?
C4 C7 H7B 108.2 ?
C8 C7 H7A 108.2 ?
C4 C7 H7A 108.2 ?
H7B C7 H7A 107.4 ?
C13 C8 C9 118.13(13) ?
C13 C8 C7 121.60(12) ?
C9 C8 C7 120.23(12) ?
C10 C9 C8 121.06(15) ?
C10 C9 H9A 119.5 ?
C8 C9 H9A 119.5 ?
C11 C10 C9 120.38(16) ?
C11 C10 H10A 119.8 ?
C9 C10 H10A 119.8 ?
C10 C11 C12 119.45(15) ?
C10 C11 H11A 120.3 ?
C12 C11 H11A 120.3 ?
C11 C12 C13 120.20(15) ?
C11 C12 H12A 119.9 ?
C13 C12 H12A 119.9 ?
C8 C13 C12 120.77(15) ?
C8 C13 H13A 119.6 ?
C12 C13 H13A 119.6 ?

loop_
_geom_bond_atom_site_label_1
_geom_bond_atom_site_label_2
_geom_bond_site_symmetry_2
_geom_bond_distance
_geom_bond_publ_flag
N1 C3 . 1.3313(15) yes
N1 C2 . 1.4448(16) yes
N1 H1A . 0.8600 ?
O1 C1 . 1.3988(15) yes
O1 H1B . 0.8200 ?
O2 C3 . 1.2266(15) yes
O3 C5 . 1.3210(17) yes
O3 C6 . 1.4535(16) yes
O4 C5 . 1.1994(15) yes
C1 C2 . 1.5325(17) ?
C1 C4 . 1.5605(15) ?
C1 H1C . 0.9800 ?
C2 H2A . 0.9700 ?
C2 H2B . 0.9700 ?
C3 C4 . 1.5307(15) yes
C4 C5 . 1.5166(15) yes
C4 C7 . 1.5468(16) yes
C6 H6A . 0.9600 ?
C6 H6B . 0.9600 ?
C6 H6C . 0.9600 ?
C7 C8 . 1.5094(17) yes
C7 H7B . 0.9700 ?
C7 H7A . 0.9700 ?
C8 C13 . 1.3833(19) yes
C8 C9 . 1.3839(19) yes
C9 C10 . 1.381(2) yes
C9 H9A . 0.9300 ?
C10 C11 . 1.370(3) yes
C10 H10A . 0.9300 ?
C11 C12 . 1.378(3) ?
C11 H11A . 0.9300 ?
C12 C13 . 1.387(2) ?
C12 H12A . 0.9300 ?
C13 H13A . 0.9300 ?

loop_
_geom_hbond_atom_site_label_D
_geom_hbond_atom_site_label_H
_geom_hbond_atom_site_label_A
_geom_hbond_site_symmetry_A
_geom_hbond_distance_DH
_geom_hbond_distance_HA
_geom_hbond_distance_DA
_geom_hbond_angle_DHA
_geom_hbond_publ_flag
N1 H1A O4 6_656 0.86 2.08 2.8847(14) 157 yes
O1 H1B O2 3_555 0.82 1.91 2.7309(14) 176 yes
C11 H11A O2 2_564 0.93 2.56 3.4747(19) 169 yes

loop_
_geom_torsion_atom_site_label_1
_geom_torsion_atom_site_label_2
_geom_torsion_atom_site_label_3
_geom_torsion_atom_site_label_4
_geom_torsion
C3 N1 C2 C1 17.87(14)
O1 C1 C2 N1 -150.18(10)
C4 C1 C2 N1 -26.48(12)
C2 N1 C3 O2 176.15(11)
C2 N1 C3 C4 -0.68(14)
O2 C3 C4 C5 48.98(15)
N1 C3 C4 C5 -134.17(10)
O2 C3 C4 C7 -71.78(14)
N1 C3 C4 C7 105.07(11)
O2 C3 C4 C1 166.68(11)
N1 C3 C4 C1 -16.47(11)
O1 C1 C4 C5 -93.73(12)
C2 C1 C4 C5 144.85(10)
O1 C1 C4 C3 147.55(10)
C2 C1 C4 C3 26.13(11)
O1 C1 C4 C7 29.26(13)
C2 C1 C4 C7 -92.16(11)
C6 O3 C5 O4 3.5(2)
C6 O3 C5 C4 -176.93(12)
C3 C4 C5 O4 -136.14(14)
C7 C4 C5 O4 -15.02(17)
C1 C4 C5 O4 111.00(15)
C3 C4 C5 O3 44.32(13)
C7 C4 C5 O3 165.44(10)
C1 C4 C5 O3 -68.54(13)
C5 C4 C7 C8 -168.08(10)
C3 C4 C7 C8 -45.75(14)
C1 C4 C7 C8 68.30(13)
C4 C7 C8 C13 -95.45(14)
C4 C7 C8 C9 86.89(14)
C13 C8 C9 C10 0.8(2)
C7 C8 C9 C10 178.49(13)
C8 C9 C10 C11 -0.3(2)
C9 C10 C11 C12 0.0(2)
C10 C11 C12 C13 -0.2(2)
C9 C8 C13 C12 -1.0(2)
C7 C8 C13 C12 -178.65(12)
C11 C12 C13 C8 0.7(2)
